data_7002130
loop_
_publ_author_name
'Munh\'a, Rui F.'
'Veiros, Luis F.'
'Duarte, M. Teresa'
'Fryzuk, Michael D.'
'Martins, Ana M.'

_publ_section_title
;
 Synthesis and structural studies of amido, hydrazido and imido
 zirconium(iv) complexes incorporating a diamido/diamine cyclam-based
 ligand
;
_journal_issue 36
_journal_name_full 'Dalton Transactions'
_journal_page_first 7494
_journal_page_last 7508
_journal_paper_doi 10.1039/b907335c
_journal_year 2009
_chemical_formula_moiety 'C28 H44 Cl N5 Zr, C6'
_chemical_formula_sum 'C34 H44 Cl N5 Zr'
_chemical_formula_weight 649.41
_chemical_name_systematic
;
(Bn2Cyclam)Zr(NHtBu)Cl
;
_space_group_IT_number 14
_symmetry_cell_setting monoclinic
_symmetry_space_group_name_Hall '-P 2yn'
_symmetry_space_group_name_H-M 'P 1 21/n 1'
_atom_sites_solution_hydrogens geom
_atom_sites_solution_primary direct
_atom_sites_solution_secondary difmap
_audit_creation_method SHELXL-97
_cell_angle_alpha 90.00
_cell_angle_beta 95.17(2)
_cell_angle_gamma 90.00
_cell_formula_units_Z 4
_cell_length_a 12.325(5)
_cell_length_b 19.719(6)
_cell_length_c 14.090(5)
_cell_measurement_reflns_used 4566
_cell_measurement_temperature 150(2)
_cell_measurement_theta_max 22.45
_cell_measurement_theta_min 2.30
_cell_volume 3410(2)
_computing_cell_refinement 'BRUKER SMART'
_computing_data_collection 'BRUKER SMART'
_computing_data_reduction 'BRUKER SAINT'
_computing_molecular_graphics ORTEP
_computing_structure_refinement 'SHELXL-97 (Sheldrick, 1997)'
_computing_structure_solution SIR2004
_diffrn_ambient_temperature 150(2)
_diffrn_measured_fraction_theta_full 0.988
_diffrn_measured_fraction_theta_max 0.988
_diffrn_measurement_device_type 'CCD area detector'
_diffrn_measurement_method 'phi and omega scans'
_diffrn_radiation_monochromator graphite
_diffrn_radiation_source 'fine-focus sealed tube'
_diffrn_radiation_type MoK\a
_diffrn_radiation_wavelength 0.71073
_diffrn_reflns_av_R_equivalents 0.1059
_diffrn_reflns_av_sigmaI/netI 0.0915
_diffrn_reflns_limit_h_max 15
_diffrn_reflns_limit_h_min -15
_diffrn_reflns_limit_k_max 24
_diffrn_reflns_limit_k_min -24
_diffrn_reflns_limit_l_max 17
_diffrn_reflns_limit_l_min -17
_diffrn_reflns_number 39955
_diffrn_reflns_theta_full 26.63
_diffrn_reflns_theta_max 26.63
_diffrn_reflns_theta_min 2.95
_exptl_absorpt_coefficient_mu 0.430
_exptl_absorpt_correction_T_max 0.9915
_exptl_absorpt_correction_T_min 0.9190
_exptl_absorpt_correction_type multi-scan
_exptl_absorpt_process_details 'SADABS (Sheldrick, 1996)'
_exptl_crystal_colour colourless
_exptl_crystal_density_diffrn 1.265
_exptl_crystal_density_method 'not measured'
_exptl_crystal_description plate
_exptl_crystal_F_000 1360
_exptl_crystal_size_max 0.20
_exptl_crystal_size_mid 0.10
_exptl_crystal_size_min 0.02
_refine_diff_density_max 0.337
_refine_diff_density_min -0.326
_refine_diff_density_rms 0.065
_refine_ls_extinction_method none
_refine_ls_goodness_of_fit_ref 0.952
_refine_ls_hydrogen_treatment constr
_refine_ls_matrix_type full
_refine_ls_number_parameters 401
_refine_ls_number_reflns 7089
_refine_ls_number_restraints 150
_refine_ls_restrained_S_all 0.943
_refine_ls_R_factor_all 0.1065
_refine_ls_R_factor_gt 0.0510
_refine_ls_shift/su_max 0.021
_refine_ls_shift/su_mean 0.001
_refine_ls_structure_factor_coef Fsqd
_refine_ls_weighting_details 'calc w=1/[\s^2^(Fo^2^)+(0.0496P)^2^+0.0000P] where P=(Fo^2^+2Fc^2^)/3'
_refine_ls_weighting_scheme calc
_refine_ls_wR_factor_gt 0.1016
_refine_ls_wR_factor_ref 0.1151
_reflns_number_gt 4179
_reflns_number_total 7089
_reflns_threshold_expression >2\s(I)
_cod_data_source_file b907335c.txt
_cod_data_source_block Compound5
_cod_depositor_comments
;
The following automatic conversions were performed:
'_symmetry_cell_setting' value 'Monoclinic' changed to 'monoclinic'
according to '/home/saulius/struct/CIF-dictionaries/cif_core.dic'
dictionary named 'cif_core.dic' version 2.4.1 from 2010-06-29.

Automatic conversion script
Id: cif_fix_enum 1527 2010-12-29 10:47:43Z saulius 
;
_cod_original_sg_symbol_H-M P21/n
_cod_database_code 7002130

loop_
_symmetry_equiv_pos_as_xyz
'x, y, z'
'-x+1/2, y+1/2, -z+1/2'
'-x, -y, -z'
'x-1/2, -y-1/2, z-1/2'

loop_
_atom_site_label
_atom_site_type_symbol
_atom_site_fract_x
_atom_site_fract_y
_atom_site_fract_z
_atom_site_U_iso_or_equiv
_atom_site_adp_type
_atom_site_occupancy
_atom_site_symmetry_multiplicity
_atom_site_calc_flag
_atom_site_refinement_flags
_atom_site_disorder_assembly
_atom_site_disorder_group
Zr1 Zr 0.16448(3) 0.190681(16) 0.83011(2) 0.03912(12) Uani 1 1 d . . .
Cl1 Cl -0.00544(8) 0.22764(6) 0.72934(7) 0.0661(3) Uani 1 1 d . . .
N3 N 0.0291(2) 0.19885(13) 0.95214(18) 0.0421(7) Uani 1 1 d . . .
N4 N 0.1971(2) 0.11486(13) 0.92897(18) 0.0427(7) Uani 1 1 d . . .
N1 N 0.3672(2) 0.20500(13) 0.85460(18) 0.0391(7) Uani 1 1 d . . .
C2 C 0.3034(3) 0.30795(17) 0.9277(3) 0.0530(10) Uani 1 1 d . . .
H2A H 0.2907 0.3262 0.9897 0.064 Uiso 1 1 calc R . .
H2B H 0.3365 0.3432 0.8920 0.064 Uiso 1 1 calc R . .
N2 N 0.2016(2) 0.28786(14) 0.8782(2) 0.0462(7) Uani 1 1 d . . .
C13 C 0.5225(3) 0.26525(18) 0.7760(2) 0.0444(9) Uani 1 1 d . . .
C5 C -0.0208(3) 0.26595(18) 0.9660(3) 0.0516(10) Uani 1 1 d . . .
H5A H -0.0601 0.2636 1.0225 0.062 Uiso 1 1 calc R . .
H5B H -0.0741 0.2743 0.9123 0.062 Uiso 1 1 calc R . .
C6 C 0.1004(3) 0.18050(17) 1.0381(2) 0.0485(9) Uani 1 1 d . . .
H6A H 0.0565 0.1751 1.0914 0.058 Uiso 1 1 calc R . .
H6B H 0.1519 0.2169 1.0534 0.058 Uiso 1 1 calc R . .
C8 C 0.2830(3) 0.06492(17) 0.9212(3) 0.0517(9) Uani 1 1 d . . .
H8A H 0.2778 0.0473 0.8567 0.062 Uiso 1 1 calc R . .
H8B H 0.2719 0.0274 0.9638 0.062 Uiso 1 1 calc R . .
N5 N 0.2103(2) 0.13931(14) 0.71136(18) 0.0505(8) Uani 1 1 d . . .
H5 H 0.2730 0.1517 0.6953 0.061 Uiso 1 1 calc R . .
C14 C 0.6045(3) 0.2227(2) 0.7472(3) 0.0544(10) Uani 1 1 d . . .
H14 H 0.5873 0.1783 0.7293 0.065 Uiso 1 1 calc R . .
C16 C 0.7356(3) 0.3101(3) 0.7697(3) 0.0694(12) Uani 1 1 d . . .
H16 H 0.8067 0.3255 0.7675 0.083 Uiso 1 1 calc R . .
C18 C 0.5512(3) 0.3300(2) 0.8004(3) 0.0569(10) Uani 1 1 d . . .
H18 H 0.4984 0.3597 0.8190 0.068 Uiso 1 1 calc R . .
C11 C 0.4056(3) 0.24188(17) 0.7706(2) 0.0453(9) Uani 1 1 d . . .
H11A H 0.3596 0.2814 0.7587 0.054 Uiso 1 1 calc R . .
H11B H 0.3931 0.2125 0.7154 0.054 Uiso 1 1 calc R . .
C20 C -0.1264(3) 0.10187(19) 1.0847(3) 0.0606(11) Uani 1 1 d . . .
H20 H -0.0642 0.0751 1.0934 0.073 Uiso 1 1 calc R . .
C10 C 0.4332(3) 0.14218(17) 0.8705(2) 0.0494(9) Uani 1 1 d . . .
H10A H 0.5081 0.1552 0.8887 0.059 Uiso 1 1 calc R . .
H10B H 0.4320 0.1179 0.8106 0.059 Uiso 1 1 calc R . .
C9 C 0.3970(3) 0.09404(18) 0.9455(3) 0.0542(10) Uani 1 1 d . . .
H9A H 0.3985 0.1179 1.0058 0.065 Uiso 1 1 calc R . .
H9B H 0.4486 0.0569 0.9536 0.065 Uiso 1 1 calc R . .
C22 C -0.2953(4) 0.1377(2) 1.1397(3) 0.0684(12) Uani 1 1 d . . .
H22 H -0.3459 0.1357 1.1847 0.082 Uiso 1 1 calc R . .
C19 C -0.1427(3) 0.14290(19) 1.0064(2) 0.0507(9) Uani 1 1 d . . .
C24 C -0.2380(3) 0.1801(2) 0.9957(3) 0.0670(12) Uani 1 1 d . . .
H24 H -0.2514 0.2075 0.9422 0.080 Uiso 1 1 calc R . .
C1 C 0.3791(3) 0.24811(17) 0.9400(2) 0.0493(9) Uani 1 1 d . . .
H1A H 0.4537 0.2639 0.9507 0.059 Uiso 1 1 calc R . .
H1B H 0.3625 0.2219 0.9952 0.059 Uiso 1 1 calc R . .
C7 C 0.1613(3) 0.11622(17) 1.0241(2) 0.0511(9) Uani 1 1 d . . .
H7A H 0.2238 0.1133 1.0709 0.061 Uiso 1 1 calc R . .
H7B H 0.1145 0.0776 1.0329 0.061 Uiso 1 1 calc R . .
C15 C 0.7097(3) 0.2451(2) 0.7447(3) 0.0638(12) Uani 1 1 d . . .
H15 H 0.7630 0.2159 0.7260 0.077 Uiso 1 1 calc R . .
C12 C -0.0603(3) 0.14840(19) 0.9326(2) 0.0530(10) Uani 1 1 d . . .
H12A H -0.0276 0.1041 0.9260 0.064 Uiso 1 1 calc R . .
H12B H -0.0994 0.1596 0.8718 0.064 Uiso 1 1 calc R . .
C17 C 0.6578(4) 0.3528(2) 0.7980(3) 0.0691(12) Uani 1 1 d . . .
H17 H 0.6759 0.3971 0.8157 0.083 Uiso 1 1 calc R . .
C3 C 0.1165(3) 0.33872(18) 0.8891(3) 0.0572(10) Uani 1 1 d . . .
H3A H 0.0657 0.3387 0.8324 0.069 Uiso 1 1 calc R . .
H3B H 0.1498 0.3833 0.8948 0.069 Uiso 1 1 calc R . .
C21 C -0.2032(4) 0.1002(2) 1.1516(3) 0.0679(12) Uani 1 1 d . . .
H21 H -0.1908 0.0729 1.2053 0.081 Uiso 1 1 calc R . .
C23 C -0.3139(3) 0.1780(2) 1.0620(3) 0.0738(13) Uani 1 1 d . . .
H23 H -0.3771 0.2040 1.0535 0.089 Uiso 1 1 calc R . .
C25 C 0.1588(4) 0.08596(19) 0.6480(3) 0.0619(11) Uani 1 1 d . . .
C27 C 0.2472(4) 0.0342(2) 0.6276(3) 0.0939(16) Uani 1 1 d . . .
H27A H 0.3022 0.0562 0.5946 0.141 Uiso 1 1 calc R . .
H27B H 0.2150 -0.0018 0.5888 0.141 Uiso 1 1 calc R . .
H27C H 0.2795 0.0159 0.6866 0.141 Uiso 1 1 calc R . .
C4 C 0.0542(3) 0.32566(17) 0.9761(3) 0.0557(10) Uani 1 1 d . . .
H4A H 0.1062 0.3186 1.0310 0.067 Uiso 1 1 calc R . .
H4B H 0.0119 0.3657 0.9882 0.067 Uiso 1 1 calc R . .
C28 C 0.0701(4) 0.0524(2) 0.6980(4) 0.0965(16) Uani 1 1 d . . .
H28A H 0.1010 0.0325 0.7565 0.145 Uiso 1 1 calc R . .
H28B H 0.0361 0.0177 0.6578 0.145 Uiso 1 1 calc R . .
H28C H 0.0167 0.0856 0.7116 0.145 Uiso 1 1 calc R . .
C26 C 0.1145(5) 0.1179(3) 0.5553(3) 0.115(2) Uani 1 1 d . . .
H26A H 0.1727 0.1394 0.5258 0.172 Uiso 1 1 calc R . .
H26B H 0.0605 0.1511 0.5674 0.172 Uiso 1 1 calc R . .
H26C H 0.0821 0.0835 0.5136 0.172 Uiso 1 1 calc R . .
C34 C 0.722(2) 0.0418(8) 0.6434(15) 0.101(5) Uani 0.61(4) 1 d PGDU A 1
C33 C 0.626(2) 0.0062(10) 0.6209(11) 0.105(6) Uani 0.61(4) 1 d PGDU A 1
C32 C 0.5658(10) -0.0169(7) 0.693(3) 0.100(6) Uani 0.61(4) 1 d PGDU A 1
C29 C 0.602(2) -0.0042(7) 0.788(2) 0.090(6) Uani 0.61(4) 1 d PGDU A 1
C30 C 0.698(3) 0.0314(10) 0.8104(6) 0.111(7) Uani 0.61(4) 1 d PGDU A 1
C31 C 0.7581(9) 0.0545(7) 0.738(2) 0.110(6) Uani 0.61(4) 1 d PGDU A 1
C35 C 0.642(2) 0.0091(15) 0.8137(6) 0.079(8) Uani 0.39(4) 1 d PGDU A 2
C36 C 0.5581(12) -0.0108(9) 0.747(2) 0.078(7) Uani 0.39(4) 1 d PGDU A 2
C40 C 0.5664(19) 0.0002(13) 0.6506(17) 0.083(7) Uani 0.39(4) 1 d PGDU A 2
C39 C 0.659(3) 0.0312(15) 0.6207(11) 0.072(8) Uani 0.39(4) 1 d PGDU A 2
C37 C 0.7427(16) 0.0511(11) 0.687(3) 0.088(9) Uani 0.39(4) 1 d PGDU A 2
C38 C 0.7344(16) 0.0401(15) 0.784(2) 0.091(9) Uani 0.39(4) 1 d PGDU A 2

loop_
_atom_site_aniso_label
_atom_site_aniso_U_11
_atom_site_aniso_U_22
_atom_site_aniso_U_33
_atom_site_aniso_U_23
_atom_site_aniso_U_13
_atom_site_aniso_U_12
Zr1 0.03520(19) 0.0478(2) 0.0353(2) 0.00029(16) 0.00805(14) 0.00219(16)
Cl1 0.0448(6) 0.1073(8) 0.0468(6) 0.0076(5) 0.0071(4) 0.0178(5)
N3 0.0391(16) 0.0519(18) 0.0357(16) -0.0038(13) 0.0064(13) -0.0017(14)
N4 0.0487(18) 0.0429(17) 0.0373(17) 0.0000(13) 0.0081(13) 0.0017(14)
N1 0.0354(15) 0.0444(17) 0.0378(16) 0.0023(13) 0.0053(12) 0.0040(12)
C2 0.056(2) 0.051(2) 0.055(2) -0.0069(19) 0.0212(19) -0.005(2)
N2 0.0405(17) 0.0455(17) 0.0546(19) 0.0000(14) 0.0143(15) 0.0014(14)
C13 0.038(2) 0.059(2) 0.036(2) 0.0097(17) 0.0038(16) -0.0021(18)
C5 0.046(2) 0.063(3) 0.048(2) -0.0034(19) 0.0171(18) 0.0026(19)
C6 0.053(2) 0.058(2) 0.036(2) -0.0030(17) 0.0112(17) -0.0073(18)
C8 0.060(3) 0.047(2) 0.049(2) 0.0070(18) 0.0120(19) 0.0026(19)
N5 0.0400(17) 0.069(2) 0.0427(17) -0.0094(15) 0.0026(14) 0.0013(15)
C14 0.044(2) 0.070(3) 0.050(2) 0.0162(19) 0.0073(18) 0.004(2)
C16 0.045(2) 0.110(4) 0.054(3) 0.022(3) 0.002(2) -0.013(3)
C18 0.055(3) 0.067(3) 0.050(2) 0.001(2) 0.0118(19) -0.005(2)
C11 0.042(2) 0.055(2) 0.041(2) 0.0044(17) 0.0089(16) 0.0045(17)
C20 0.065(3) 0.053(2) 0.066(3) -0.005(2) 0.015(2) -0.013(2)
C10 0.039(2) 0.056(2) 0.053(2) 0.0066(19) 0.0043(17) 0.0074(17)
C9 0.056(2) 0.054(2) 0.053(2) 0.0130(19) 0.0057(19) 0.0148(19)
C22 0.067(3) 0.083(3) 0.060(3) -0.014(2) 0.029(2) -0.029(3)
C19 0.049(2) 0.066(3) 0.038(2) -0.0075(19) 0.0096(18) -0.020(2)
C24 0.050(3) 0.107(4) 0.044(2) 0.011(2) 0.006(2) -0.007(2)
C1 0.050(2) 0.054(2) 0.044(2) -0.0023(18) 0.0072(17) -0.0037(18)
C7 0.057(2) 0.054(2) 0.042(2) 0.0072(18) 0.0069(18) -0.0032(19)
C15 0.040(2) 0.099(4) 0.054(3) 0.028(2) 0.0105(19) 0.010(2)
C12 0.047(2) 0.072(3) 0.041(2) -0.0131(19) 0.0087(17) -0.0132(19)
C17 0.075(3) 0.077(3) 0.056(3) 0.001(2) 0.012(2) -0.026(3)
C3 0.057(2) 0.046(2) 0.072(3) 0.003(2) 0.026(2) 0.0105(19)
C21 0.086(3) 0.061(3) 0.059(3) 0.004(2) 0.021(3) -0.024(2)
C23 0.049(3) 0.111(4) 0.065(3) 0.004(3) 0.019(2) -0.006(2)
C25 0.083(3) 0.059(3) 0.042(2) -0.009(2) -0.003(2) 0.015(2)
C27 0.116(4) 0.087(3) 0.081(3) -0.020(3) 0.017(3) 0.019(3)
C4 0.057(2) 0.048(2) 0.066(3) -0.0053(19) 0.026(2) 0.0084(18)
C28 0.080(4) 0.078(3) 0.128(5) -0.017(3) -0.005(3) -0.013(3)
C26 0.174(6) 0.109(4) 0.055(3) -0.014(3) -0.024(3) 0.030(4)
C34 0.115(15) 0.083(9) 0.105(11) 0.008(8) 0.013(9) 0.009(9)
C33 0.133(15) 0.085(11) 0.095(11) -0.009(7) -0.004(9) 0.006(9)
C32 0.103(9) 0.088(9) 0.105(15) -0.011(11) -0.010(9) -0.015(6)
C29 0.097(13) 0.073(8) 0.101(12) -0.009(9) 0.015(10) 0.003(9)
C30 0.139(17) 0.090(12) 0.101(9) -0.003(8) -0.007(11) 0.020(12)
C31 0.133(12) 0.081(9) 0.111(13) -0.010(10) -0.022(10) 0.002(8)
C35 0.079(15) 0.078(16) 0.074(10) -0.007(10) -0.030(10) 0.004(11)
C36 0.079(11) 0.085(11) 0.065(14) -0.019(11) -0.028(10) -0.012(8)
C40 0.097(14) 0.102(13) 0.052(11) 0.006(9) 0.018(10) 0.009(10)
C39 0.090(17) 0.057(13) 0.070(11) 0.008(8) 0.014(10) 0.027(11)
C37 0.081(13) 0.080(13) 0.10(2) 0.001(14) 0.012(13) -0.005(9)
C38 0.058(11) 0.089(14) 0.121(19) -0.016(15) -0.012(13) -0.009(9)

loop_
_atom_type_symbol
_atom_type_description
_atom_type_scat_dispersion_real
_atom_type_scat_dispersion_imag
_atom_type_scat_source
C C 0.0033 0.0016 'International Tables Vol C Tables 4.2.6.8 and 6.1.1.4'
H H 0.0000 0.0000 'International Tables Vol C Tables 4.2.6.8 and 6.1.1.4'
N N 0.0061 0.0033 'International Tables Vol C Tables 4.2.6.8 and 6.1.1.4'
Cl Cl 0.1484 0.1585 'International Tables Vol C Tables 4.2.6.8 and 6.1.1.4'
Zr Zr -2.9673 0.5597 'International Tables Vol C Tables 4.2.6.8 and 6.1.1.4'

loop_
_geom_angle_atom_site_label_1
_geom_angle_atom_site_label_2
_geom_angle_atom_site_label_3
_geom_angle
_geom_angle_site_symmetry_1
_geom_angle_site_symmetry_3
_geom_angle_publ_flag
N4 Zr1 N2 115.29(11) . . ?
N4 Zr1 N5 98.06(11) . . ?
N2 Zr1 N5 130.32(11) . . ?
N4 Zr1 N1 81.80(10) . . ?
N2 Zr1 N1 70.29(10) . . ?
N5 Zr1 N1 79.99(10) . . ?
N4 Zr1 N3 71.58(10) . . ?
N2 Zr1 N3 81.79(9) . . ?
N5 Zr1 N3 146.08(10) . . ?
N1 Zr1 N3 127.96(9) . . ?
N4 Zr1 Cl1 133.67(8) . . ?
N2 Zr1 Cl1 93.69(9) . . ?
N5 Zr1 Cl1 87.69(8) . . ?
N1 Zr1 Cl1 144.03(7) . . ?
N3 Zr1 Cl1 78.33(7) . . ?
C6 N3 C5 109.6(3) . . ?
C6 N3 C12 111.3(3) . . ?
C5 N3 C12 108.2(3) . . ?
C6 N3 Zr1 99.39(19) . . ?
C5 N3 Zr1 117.26(19) . . ?
C12 N3 Zr1 110.92(18) . . ?
C7 N4 C8 111.5(3) . . ?
C7 N4 Zr1 123.7(2) . . ?
C8 N4 Zr1 122.6(2) . . ?
C1 N1 C10 110.2(3) . . ?
C1 N1 C11 110.5(2) . . ?
C10 N1 C11 108.4(2) . . ?
C1 N1 Zr1 101.69(19) . . ?
C10 N1 Zr1 116.86(19) . . ?
C11 N1 Zr1 109.09(18) . . ?
N2 C2 C1 110.2(3) . . ?
N2 C2 H2A 109.6 . . ?
C1 C2 H2A 109.6 . . ?
N2 C2 H2B 109.6 . . ?
C1 C2 H2B 109.6 . . ?
H2A C2 H2B 108.1 . . ?
C2 N2 C3 111.2(3) . . ?
C2 N2 Zr1 124.9(2) . . ?
C3 N2 Zr1 121.9(2) . . ?
C18 C13 C14 117.2(3) . . ?
C18 C13 C11 121.6(3) . . ?
C14 C13 C11 120.9(3) . . ?
N3 C5 C4 117.1(3) . . ?
N3 C5 H5A 108.0 . . ?
C4 C5 H5A 108.0 . . ?
N3 C5 H5B 108.0 . . ?
C4 C5 H5B 108.0 . . ?
H5A C5 H5B 107.3 . . ?
N3 C6 C7 111.6(3) . . ?
N3 C6 H6A 109.3 . . ?
C7 C6 H6A 109.3 . . ?
N3 C6 H6B 109.3 . . ?
C7 C6 H6B 109.3 . . ?
H6A C6 H6B 108.0 . . ?
N4 C8 C9 112.9(3) . . ?
N4 C8 H8A 109.0 . . ?
C9 C8 H8A 109.0 . . ?
N4 C8 H8B 109.0 . . ?
C9 C8 H8B 109.0 . . ?
H8A C8 H8B 107.8 . . ?
C25 N5 Zr1 134.2(2) . . ?
C25 N5 H5 112.9 . . ?
Zr1 N5 H5 112.9 . . ?
C15 C14 C13 121.5(4) . . ?
C15 C14 H14 119.3 . . ?
C13 C14 H14 119.3 . . ?
C15 C16 C17 120.2(4) . . ?
C15 C16 H16 119.9 . . ?
C17 C16 H16 119.9 . . ?
C13 C18 C17 121.4(4) . . ?
C13 C18 H18 119.3 . . ?
C17 C18 H18 119.3 . . ?
N1 C11 C13 118.4(3) . . ?
N1 C11 H11A 107.7 . . ?
C13 C11 H11A 107.7 . . ?
N1 C11 H11B 107.7 . . ?
C13 C11 H11B 107.7 . . ?
H11A C11 H11B 107.1 . . ?
C19 C20 C21 120.0(4) . . ?
C19 C20 H20 120.0 . . ?
C21 C20 H20 120.0 . . ?
N1 C10 C9 115.8(3) . . ?
N1 C10 H10A 108.3 . . ?
C9 C10 H10A 108.3 . . ?
N1 C10 H10B 108.3 . . ?
C9 C10 H10B 108.3 . . ?
H10A C10 H10B 107.4 . . ?
C10 C9 C8 113.6(3) . . ?
C10 C9 H9A 108.8 . . ?
C8 C9 H9A 108.8 . . ?
C10 C9 H9B 108.8 . . ?
C8 C9 H9B 108.8 . . ?
H9A C9 H9B 107.7 . . ?
C21 C22 C23 120.0(4) . . ?
C21 C22 H22 120.0 . . ?
C23 C22 H22 120.0 . . ?
C20 C19 C24 117.6(3) . . ?
C20 C19 C12 122.4(4) . . ?
C24 C19 C12 120.1(3) . . ?
C23 C24 C19 122.1(4) . . ?
C23 C24 H24 118.9 . . ?
C19 C24 H24 118.9 . . ?
N1 C1 C2 110.1(3) . . ?
N1 C1 H1A 109.6 . . ?
C2 C1 H1A 109.6 . . ?
N1 C1 H1B 109.6 . . ?
C2 C1 H1B 109.6 . . ?
H1A C1 H1B 108.2 . . ?
N4 C7 C6 109.7(3) . . ?
N4 C7 H7A 109.7 . . ?
C6 C7 H7A 109.7 . . ?
N4 C7 H7B 109.7 . . ?
C6 C7 H7B 109.7 . . ?
H7A C7 H7B 108.2 . . ?
C16 C15 C14 119.8(4) . . ?
C16 C15 H15 120.1 . . ?
C14 C15 H15 120.1 . . ?
N3 C12 C19 116.7(3) . . ?
N3 C12 H12A 108.1 . . ?
C19 C12 H12A 108.1 . . ?
N3 C12 H12B 108.1 . . ?
C19 C12 H12B 108.1 . . ?
H12A C12 H12B 107.3 . . ?
C16 C17 C18 119.9(4) . . ?
C16 C17 H17 120.0 . . ?
C18 C17 H17 120.0 . . ?
N2 C3 C4 112.6(3) . . ?
N2 C3 H3A 109.1 . . ?
C4 C3 H3A 109.1 . . ?
N2 C3 H3B 109.1 . . ?
C4 C3 H3B 109.1 . . ?
H3A C3 H3B 107.8 . . ?
C22 C21 C20 121.1(4) . . ?
C22 C21 H21 119.4 . . ?
C20 C21 H21 119.4 . . ?
C22 C23 C24 119.2(4) . . ?
C22 C23 H23 120.4 . . ?
C24 C23 H23 120.4 . . ?
N5 C25 C28 108.6(3) . . ?
N5 C25 C26 109.1(3) . . ?
C28 C25 C26 111.6(4) . . ?
N5 C25 C27 108.1(3) . . ?
C28 C25 C27 110.6(3) . . ?
C26 C25 C27 108.8(4) . . ?
C25 C27 H27A 109.5 . . ?
C25 C27 H27B 109.5 . . ?
H27A C27 H27B 109.5 . . ?
C25 C27 H27C 109.5 . . ?
H27A C27 H27C 109.5 . . ?
H27B C27 H27C 109.5 . . ?
C5 C4 C3 114.1(3) . . ?
C5 C4 H4A 108.7 . . ?
C3 C4 H4A 108.7 . . ?
C5 C4 H4B 108.7 . . ?
C3 C4 H4B 108.7 . . ?
H4A C4 H4B 107.6 . . ?
C25 C28 H28A 109.5 . . ?
C25 C28 H28B 109.5 . . ?
H28A C28 H28B 109.5 . . ?
C25 C28 H28C 109.5 . . ?
H28A C28 H28C 109.5 . . ?
H28B C28 H28C 109.5 . . ?
C25 C26 H26A 109.5 . . ?
C25 C26 H26B 109.5 . . ?
H26A C26 H26B 109.5 . . ?
C25 C26 H26C 109.5 . . ?
H26A C26 H26C 109.5 . . ?
H26B C26 H26C 109.5 . . ?
C33 C34 C31 120.0 . . ?
C34 C33 C32 120.0 . . ?
C33 C32 C29 120.0 . . ?
C30 C29 C32 120.0 . . ?
C29 C30 C31 120.0 . . ?
C30 C31 C34 120.0 . . ?
C36 C35 C38 120.0 . . ?
C40 C36 C35 120.0 . . ?
C36 C40 C39 120.0 . . ?
C40 C39 C37 120.0 . . ?
C38 C37 C39 120.0 . . ?
C37 C38 C35 120.0 . . ?

loop_
_geom_bond_atom_site_label_1
_geom_bond_atom_site_label_2
_geom_bond_distance
_geom_bond_site_symmetry_2
_geom_bond_publ_flag
Zr1 N4 2.058(3) . ?
Zr1 N2 2.070(3) . ?
Zr1 N5 2.077(3) . ?
Zr1 N1 2.507(3) . ?
Zr1 N3 2.507(3) . ?
Zr1 Cl1 2.5292(13) . ?
N3 C6 1.476(4) . ?
N3 C5 1.479(4) . ?
N3 C12 1.491(4) . ?
N4 C7 1.448(4) . ?
N4 C8 1.457(4) . ?
N1 C1 1.470(4) . ?
N1 C10 1.488(4) . ?
N1 C11 1.502(4) . ?
C2 N2 1.435(4) . ?
C2 C1 1.505(5) . ?
C2 H2A 0.9700 . ?
C2 H2B 0.9700 . ?
N2 C3 1.469(4) . ?
C13 C18 1.362(5) . ?
C13 C14 1.400(5) . ?
C13 C11 1.509(4) . ?
C5 C4 1.496(5) . ?
C5 H5A 0.9700 . ?
C5 H5B 0.9700 . ?
C6 C7 1.495(5) . ?
C6 H6A 0.9700 . ?
C6 H6B 0.9700 . ?
C8 C9 1.529(5) . ?
C8 H8A 0.9700 . ?
C8 H8B 0.9700 . ?
N5 C25 1.485(5) . ?
N5 H5 0.8600 . ?
C14 C15 1.373(5) . ?
C14 H14 0.9300 . ?
C16 C15 1.360(5) . ?
C16 C17 1.362(6) . ?
C16 H16 0.9300 . ?
C18 C17 1.392(5) . ?
C18 H18 0.9300 . ?
C11 H11A 0.9700 . ?
C11 H11B 0.9700 . ?
C20 C19 1.369(5) . ?
C20 C21 1.394(5) . ?
C20 H20 0.9300 . ?
C10 C9 1.517(4) . ?
C10 H10A 0.9700 . ?
C10 H10B 0.9700 . ?
C9 H9A 0.9700 . ?
C9 H9B 0.9700 . ?
C22 C21 1.351(6) . ?
C22 C23 1.355(6) . ?
C22 H22 0.9300 . ?
C19 C24 1.382(5) . ?
C19 C12 1.521(5) . ?
C24 C23 1.382(5) . ?
C24 H24 0.9300 . ?
C1 H1A 0.9700 . ?
C1 H1B 0.9700 . ?
C7 H7A 0.9700 . ?
C7 H7B 0.9700 . ?
C15 H15 0.9300 . ?
C12 H12A 0.9700 . ?
C12 H12B 0.9700 . ?
C17 H17 0.9300 . ?
C3 C4 1.525(5) . ?
C3 H3A 0.9700 . ?
C3 H3B 0.9700 . ?
C21 H21 0.9300 . ?
C23 H23 0.9300 . ?
C25 C28 1.506(6) . ?
C25 C26 1.507(5) . ?
C25 C27 1.539(5) . ?
C27 H27A 0.9600 . ?
C27 H27B 0.9600 . ?
C27 H27C 0.9600 . ?
C4 H4A 0.9700 . ?
C4 H4B 0.9700 . ?
C28 H28A 0.9600 . ?
C28 H28B 0.9600 . ?
C28 H28C 0.9600 . ?
C26 H26A 0.9600 . ?
C26 H26B 0.9600 . ?
C26 H26C 0.9600 . ?
C34 C33 1.3900 . ?
C34 C31 1.3900 . ?
C33 C32 1.3900 . ?
C32 C29 1.3900 . ?
C29 C30 1.3900 . ?
C30 C31 1.3900 . ?
C35 C36 1.3900 . ?
C35 C38 1.3900 . ?
C36 C40 1.3900 . ?
C40 C39 1.3900 . ?
C39 C37 1.3900 . ?
C37 C38 1.3900 . ?

loop_
_geom_torsion_atom_site_label_1
_geom_torsion_atom_site_label_2
_geom_torsion_atom_site_label_3
_geom_torsion_atom_site_label_4
_geom_torsion
_geom_torsion_site_symmetry_1
_geom_torsion_site_symmetry_2
_geom_torsion_site_symmetry_3
_geom_torsion_site_symmetry_4
_geom_torsion_publ_flag
N4 Zr1 N3 C6 37.02(18) . . . . ?
N2 Zr1 N3 C6 -83.2(2) . . . . ?
N5 Zr1 N3 C6 113.7(2) . . . . ?
N1 Zr1 N3 C6 -26.2(2) . . . . ?
Cl1 Zr1 N3 C6 -178.70(19) . . . . ?
N4 Zr1 N3 C5 154.9(2) . . . . ?
N2 Zr1 N3 C5 34.7(2) . . . . ?
N5 Zr1 N3 C5 -128.5(2) . . . . ?
N1 Zr1 N3 C5 91.6(2) . . . . ?
Cl1 Zr1 N3 C5 -60.8(2) . . . . ?
N4 Zr1 N3 C12 -80.2(2) . . . . ?
N2 Zr1 N3 C12 159.6(2) . . . . ?
N5 Zr1 N3 C12 -3.5(3) . . . . ?
N1 Zr1 N3 C12 -143.4(2) . . . . ?
Cl1 Zr1 N3 C12 64.1(2) . . . . ?
N2 Zr1 N4 C7 50.3(3) . . . . ?
N5 Zr1 N4 C7 -167.6(3) . . . . ?
N1 Zr1 N4 C7 113.8(3) . . . . ?
N3 Zr1 N4 C7 -20.8(2) . . . . ?
Cl1 Zr1 N4 C7 -73.0(3) . . . . ?
N2 Zr1 N4 C8 -111.5(2) . . . . ?
N5 Zr1 N4 C8 30.6(3) . . . . ?
N1 Zr1 N4 C8 -47.9(2) . . . . ?
N3 Zr1 N4 C8 177.4(3) . . . . ?
Cl1 Zr1 N4 C8 125.2(2) . . . . ?
N4 Zr1 N1 C1 -83.8(2) . . . . ?
N2 Zr1 N1 C1 36.84(19) . . . . ?
N5 Zr1 N1 C1 176.4(2) . . . . ?
N3 Zr1 N1 C1 -25.0(2) . . . . ?
Cl1 Zr1 N1 C1 104.67(19) . . . . ?
N4 Zr1 N1 C10 36.1(2) . . . . ?
N2 Zr1 N1 C10 156.8(2) . . . . ?
N5 Zr1 N1 C10 -63.6(2) . . . . ?
N3 Zr1 N1 C10 95.0(2) . . . . ?
Cl1 Zr1 N1 C10 -135.37(19) . . . . ?
N4 Zr1 N1 C11 159.4(2) . . . . ?
N2 Zr1 N1 C11 -79.9(2) . . . . ?
N5 Zr1 N1 C11 59.7(2) . . . . ?
N3 Zr1 N1 C11 -141.74(18) . . . . ?
Cl1 Zr1 N1 C11 -12.1(2) . . . . ?
C1 C2 N2 C3 163.6(3) . . . . ?
C1 C2 N2 Zr1 -0.2(4) . . . . ?
N4 Zr1 N2 C2 49.5(3) . . . . ?
N5 Zr1 N2 C2 -77.7(3) . . . . ?
N1 Zr1 N2 C2 -20.8(2) . . . . ?
N3 Zr1 N2 C2 114.5(3) . . . . ?
Cl1 Zr1 N2 C2 -167.8(3) . . . . ?
N4 Zr1 N2 C3 -112.8(3) . . . . ?
N5 Zr1 N2 C3 120.0(2) . . . . ?
N1 Zr1 N2 C3 176.9(3) . . . . ?
N3 Zr1 N2 C3 -47.7(2) . . . . ?
Cl1 Zr1 N2 C3 30.0(2) . . . . ?
C6 N3 C5 C4 65.0(4) . . . . ?
C12 N3 C5 C4 -173.5(3) . . . . ?
Zr1 N3 C5 C4 -47.2(4) . . . . ?
C5 N3 C6 C7 -174.4(3) . . . . ?
C12 N3 C6 C7 66.0(3) . . . . ?
Zr1 N3 C6 C7 -50.9(3) . . . . ?
C7 N4 C8 C9 -89.6(3) . . . . ?
Zr1 N4 C8 C9 74.2(3) . . . . ?
N4 Zr1 N5 C25 77.1(3) . . . . ?
N2 Zr1 N5 C25 -149.6(3) . . . . ?
N1 Zr1 N5 C25 157.2(3) . . . . ?
N3 Zr1 N5 C25 8.3(4) . . . . ?
Cl1 Zr1 N5 C25 -56.7(3) . . . . ?
C18 C13 C14 C15 0.8(5) . . . . ?
C11 C13 C14 C15 174.9(3) . . . . ?
C14 C13 C18 C17 -0.8(5) . . . . ?
C11 C13 C18 C17 -174.9(3) . . . . ?
C1 N1 C11 C13 60.2(4) . . . . ?
C10 N1 C11 C13 -60.6(4) . . . . ?
Zr1 N1 C11 C13 171.2(2) . . . . ?
C18 C13 C11 N1 -97.6(4) . . . . ?
C14 C13 C11 N1 88.6(4) . . . . ?
C1 N1 C10 C9 66.0(4) . . . . ?
C11 N1 C10 C9 -173.1(3) . . . . ?
Zr1 N1 C10 C9 -49.4(4) . . . . ?
N1 C10 C9 C8 63.0(4) . . . . ?
N4 C8 C9 C10 -71.7(4) . . . . ?
C21 C20 C19 C24 -1.8(5) . . . . ?
C21 C20 C19 C12 178.2(3) . . . . ?
C20 C19 C24 C23 1.5(6) . . . . ?
C12 C19 C24 C23 -178.4(4) . . . . ?
C10 N1 C1 C2 -174.1(3) . . . . ?
C11 N1 C1 C2 66.2(3) . . . . ?
Zr1 N1 C1 C2 -49.5(3) . . . . ?
N2 C2 C1 N1 37.9(4) . . . . ?
C8 N4 C7 C6 162.6(3) . . . . ?
Zr1 N4 C7 C6 -0.9(4) . . . . ?
N3 C6 C7 N4 40.1(4) . . . . ?
C17 C16 C15 C14 0.6(6) . . . . ?
C13 C14 C15 C16 -0.7(5) . . . . ?
C6 N3 C12 C19 64.6(4) . . . . ?
C5 N3 C12 C19 -55.8(4) . . . . ?
Zr1 N3 C12 C19 174.3(3) . . . . ?
C20 C19 C12 N3 -86.5(4) . . . . ?
C24 C19 C12 N3 93.5(4) . . . . ?
C15 C16 C17 C18 -0.6(6) . . . . ?
C13 C18 C17 C16 0.8(6) . . . . ?
C2 N2 C3 C4 -89.9(4) . . . . ?
Zr1 N2 C3 C4 74.5(4) . . . . ?
C23 C22 C21 C20 -0.5(6) . . . . ?
C19 C20 C21 C22 1.3(6) . . . . ?
C21 C22 C23 C24 0.1(6) . . . . ?
C19 C24 C23 C22 -0.7(7) . . . . ?
Zr1 N5 C25 C28 -17.9(5) . . . . ?
Zr1 N5 C25 C26 103.9(4) . . . . ?
Zr1 N5 C25 C27 -137.9(3) . . . . ?
N3 C5 C4 C3 61.6(4) . . . . ?
N2 C3 C4 C5 -71.7(4) . . . . ?
C31 C34 C33 C32 0.0 . . . . ?
C34 C33 C32 C29 0.0 . . . . ?
C33 C32 C29 C30 0.0 . . . . ?
C32 C29 C30 C31 0.0 . . . . ?
C29 C30 C31 C34 0.0 . . . . ?
C33 C34 C31 C30 0.0 . . . . ?
C38 C35 C36 C40 0.0 . . . . ?
C35 C36 C40 C39 0.0 . . . . ?
C36 C40 C39 C37 0.0 . . . . ?
C40 C39 C37 C38 0.0 . . . . ?
C39 C37 C38 C35 0.0 . . . . ?
C36 C35 C38 C37 0.0 . . . . ?
